data_7718599
loop_
_publ_author_name
'Eliseeva, Anastasiya A.'
'Ivanov, Daniil M.'
'Rozhkov, Anton V.'
'Kukushkin, Vadim Yu'
'Bokach, Nadezhda A.'

_publ_section_title
;
 Engineering metal site behavior: electrophilic-nucleophilic dualism in
 square-planar platinum(II) through geometry-controlled switching.
;
_journal_issue 22
_journal_name_full 'Dalton transactions (Cambridge, England : 2003)'
_journal_page_first 9076
_journal_page_last 9087
_journal_paper_doi 10.1039/d5dt00802f
_journal_volume 54
_journal_year 2025
_chemical_formula_moiety 'C6 H10 O2 Pt S4, 2(C6 F4 I2)'
_chemical_formula_sum 'C18 H10 F8 I4 O2 Pt S4'
_chemical_formula_weight 1241.19
_space_group_crystal_system triclinic
_space_group_IT_number 2
_space_group_name_Hall '-P 1'
_space_group_name_H-M_alt 'P -1'
_atom_sites_solution_hydrogens geom
_atom_sites_solution_primary dual
_audit_creation_date 2025-05-01
_audit_creation_method
;
Olex2 1.3
(compiled 2020.11.12 svn.r5f609507 for OlexSys, GUI svn.r6408)
;
_audit_update_record
;
2025-05-01 deposited with the CCDC.	2025-05-02 downloaded from the CCDC.
;
_cell_angle_alpha 79.530(2)
_cell_angle_beta 79.269(2)
_cell_angle_gamma 88.855(2)
_cell_formula_units_Z 1
_cell_length_a 5.9888(2)
_cell_length_b 8.4835(2)
_cell_length_c 14.2189(2)
_cell_measurement_reflns_used 4714
_cell_measurement_temperature 100(2)
_cell_measurement_theta_max 70.3470
_cell_measurement_theta_min 3.1940
_cell_volume 697.88(3)
_computing_cell_refinement 'CrysAlisPro 1.171.41.104a (Rigaku OD, 2021)'
_computing_data_collection 'CrysAlisPro 1.171.41.104a (Rigaku OD, 2021)'
_computing_data_reduction 'CrysAlisPro 1.171.41.104a (Rigaku OD, 2021)'
_computing_molecular_graphics 'Olex2 1.3 (Dolomanov et al., 2009)'
_computing_publication_material 'Olex2 1.3 (Dolomanov et al., 2009)'
_computing_structure_refinement 'SHELXL 2018/3 (Sheldrick, 2015)'
_computing_structure_solution 'SHELXT 2018/2 (Sheldrick, 2018)'
_diffrn_ambient_environment N~2~
_diffrn_ambient_temperature 100(2)
_diffrn_detector 'Hybrid Pixel Array Detector'
_diffrn_detector_area_resol_mean 10.0000
_diffrn_detector_type HyPix3000
_diffrn_measured_fraction_theta_full 0.986
_diffrn_measured_fraction_theta_max 0.984
_diffrn_measurement_details
;
List of Runs (angles in degrees, time in seconds):

  # Type    Start    End  Width  t~exp~   \w     \q     \k     \f   Frames
#--------------------------------------------------------------------------
  1  \w   -113.00 -83.00   0.50    0.20    --  -38.95  -9.00   9.00   60
  2  \w    -14.00  28.00   0.50    0.20    --   38.95  -9.00   9.00   84
  3  \w     15.00  67.00   0.50    0.20    --   38.95   9.00-176.00  104
  4  \w     77.00 108.00   0.50    0.20    --   38.95   9.00-176.00   62
  5  \w     84.00 110.00   0.50    0.25    --  100.00  -9.00   9.00   52
  6  \w     82.00 107.00   0.50    0.25    --  100.00   9.00-176.00   50
  7  \w    -22.00   3.00   0.50    0.20    --  -38.95   9.00-176.00   50
  8  \w    -86.00 -60.00   0.50    0.20    --  -38.95 138.00-180.00   52
  9  \w    -59.00  24.00   0.50    0.20    --  -38.95  54.00 -30.00  166
 10  \w      3.00  28.00   0.50    0.20    --  -38.95  32.00-120.00   50
 11  \w    -73.00 -47.00   0.50    0.20    --  -38.95 138.00-120.00   52
 12  \w    -56.00 -31.00   0.50    0.20    --  -38.95 138.00-180.00   50
 13  \w    -65.00  10.00   0.50    0.20    --  -38.95  77.00 120.00  150
 14  \w    -52.00 -13.00   0.50    0.20    --  -38.95  32.00-120.00   78
 15  \w    -60.00 -34.00   0.50    0.20    --  -38.95  -9.00   9.00   52
 16  \w    -12.00  61.00   0.50    0.20    --   38.95 -65.00 120.00  146
 17  \w     36.00  61.00   0.50    0.20    --   38.95  43.00-120.00   50
 18  \w     -5.00  50.00   0.50    0.20    --   38.95 -54.00 -30.00  110
 19  \w     31.00  69.00   0.50    0.20    --   38.95-104.00 120.00   76
 20  \w     62.00 100.00   0.50    0.20    --   38.95  43.00-120.00   76
 21  \w    -24.00  18.00   0.50    0.20    --   38.95 -54.00  30.00   84
 22  \w     59.00 126.00   0.50    0.25    --  100.00 -86.00 150.00  134
 23  \w     31.00 102.00   0.50    0.25    --  100.00-111.00  60.00  142
 24  \w     31.00 101.00   0.50    0.25    --  100.00 -30.00-180.00  140
 25  \w     93.00 119.00   0.50    0.25    --  100.00 -22.00  90.00   52
 26  \w     30.00  76.00   0.50    0.25    --  100.00 -22.00  90.00   92
 27  \w    103.00 154.00   0.50    0.25    --  100.00 111.00-180.00  102
 28  \w     37.00 101.00   0.50    0.25    --  100.00-133.00  60.00  128
 29  \w     52.00 107.00   0.50    0.25    --  100.00-111.00  90.00  110
 30  \w     38.00  83.00   0.50    0.25    --  100.00 -61.00-120.00   90
 31  \w     97.00 122.00   0.50    0.25    --  100.00 -61.00-120.00   50
 32  \w     70.00 132.00   0.50    0.25    --  100.00  15.00  30.00  124
 33  \w     89.00 154.00   0.50    0.25    --  100.00  61.00-180.00  130
 34  \w     90.00 116.00   0.50    0.25    --  100.00 111.00-150.00   52
 35  \w     88.00 144.00   0.50    0.25    --  100.00  93.00-120.00  112
 36  \w     90.00 148.00   0.50    0.25    --  100.00  93.00-150.00  116
 37  \w     45.00 108.00   0.50    0.25    --  100.00-111.00 -30.00  126
 38  \w     31.00  85.00   0.50    0.25    --  100.00 -30.00 -90.00  108
 39  \w     34.00  69.00   0.50    0.25    --  100.00 -69.00-150.00   70
 40  \w     68.00 104.00   0.50    0.25    --  100.00-111.00 -60.00   72
 41  \w     32.00  58.00   0.50    0.25    --  100.00-111.00 -60.00   52
 42  \w     69.00 105.00   0.50    0.25    --  100.00 -93.00 120.00   72
 43  \w    115.00 148.00   0.50    0.25    --  100.00  61.00  90.00   66
 44  \w     36.00  74.00   0.50    0.25    --  100.00 -86.00 -30.00   76
 45  \w     83.00 108.00   0.50    0.25    --  100.00-111.00-120.00   50
 46  \w     85.00 117.00   0.50    0.25    --  100.00-133.00-180.00   64
 47  \w     42.00  83.00   0.50    0.25    --  100.00 -30.00   0.00   82
 48  \w     89.00 114.00   0.50    0.25    --  100.00 -30.00   0.00   50
 49  \w     40.00  67.00   0.50    0.25    --  100.00-133.00-180.00   54
 50  \w     41.00  74.00   0.50    0.25    --  100.00-111.00-120.00   66
 51  \w    101.00 127.00   0.50    0.25    --  100.00  30.00 120.00   52
 52  \w     85.00 157.00   0.50    0.25    --  100.00  37.00 -30.00  144
 53  \w     31.00  66.00   0.50    0.25    --  100.00 -93.00 120.00   70
 54  \w     44.00  87.00   0.50    0.25    --  100.00 -93.00  90.00   86
 55  \w     47.00 120.00   0.50    0.25    --  100.00 -53.00  90.00  146
;
_diffrn_measurement_device 'four-circle diffractometer'
_diffrn_measurement_device_type 'SuperNova, Single source at offset/far, HyPix3000'
_diffrn_measurement_method '\w scans'
_diffrn_orient_matrix_type 'CrysAlisPro convention (1999,Acta A55,543-557)'
_diffrn_orient_matrix_UB_11 -0.2039379000
_diffrn_orient_matrix_UB_12 0.1134397000
_diffrn_orient_matrix_UB_13 -0.0014100000
_diffrn_orient_matrix_UB_21 0.1487734000
_diffrn_orient_matrix_UB_22 0.1372820000
_diffrn_orient_matrix_UB_23 0.0134999000
_diffrn_orient_matrix_UB_31 0.0696005000
_diffrn_orient_matrix_UB_32 0.0489262000
_diffrn_orient_matrix_UB_33 -0.1113093000
_diffrn_radiation_monochromator mirror
_diffrn_radiation_probe x-ray
_diffrn_radiation_type 'Cu K\a'
_diffrn_radiation_wavelength 1.54184
_diffrn_reflns_av_R_equivalents 0.0403
_diffrn_reflns_av_unetI/netI 0.0440
_diffrn_reflns_Laue_measured_fraction_full 0.986
_diffrn_reflns_Laue_measured_fraction_max 0.984
_diffrn_reflns_limit_h_max 7
_diffrn_reflns_limit_h_min -7
_diffrn_reflns_limit_k_max 10
_diffrn_reflns_limit_k_min -9
_diffrn_reflns_limit_l_max 13
_diffrn_reflns_limit_l_min -17
_diffrn_reflns_number 5787
_diffrn_reflns_point_group_measured_fraction_full 0.986
_diffrn_reflns_point_group_measured_fraction_max 0.984
_diffrn_reflns_theta_full 67.684
_diffrn_reflns_theta_max 69.899
_diffrn_reflns_theta_min 3.217
_diffrn_source 'micro-focus sealed X-ray tube'
_diffrn_source_type 'SuperNova (Cu) X-ray Source'
_exptl_absorpt_coefficient_mu 47.615
_exptl_absorpt_correction_T_max 0.169
_exptl_absorpt_correction_T_min 0.018
_exptl_absorpt_correction_type gaussian
_exptl_absorpt_process_details
;
CrysAlisPro 1.171.41.104a (Rigaku Oxford Diffraction, 2021)
Numerical absorption correction based on gaussian integration over
a multifaceted crystal model
Empirical absorption correction using spherical harmonics,
implemented in SCALE3 ABSPACK scaling algorithm.
;
_exptl_crystal_colour 'clear yellow'
_exptl_crystal_colour_lustre clear
_exptl_crystal_colour_primary yellow
_exptl_crystal_density_diffrn 2.953
_exptl_crystal_description prism
_exptl_crystal_F_000 560
_exptl_crystal_size_max 0.14
_exptl_crystal_size_mid 0.13
_exptl_crystal_size_min 0.1
_refine_diff_density_max 2.294
_refine_diff_density_min -1.487
_refine_diff_density_rms 0.266
_refine_ls_extinction_coef 0.00149(14)
_refine_ls_extinction_expression Fc^*^=kFc[1+0.001xFc^2^\l^3^/sin(2\q)]^-1/4^
_refine_ls_extinction_method 'SHELXL-2018/3 (Sheldrick 2018)'
_refine_ls_goodness_of_fit_ref 1.044
_refine_ls_hydrogen_treatment constr
_refine_ls_matrix_type full
_refine_ls_number_parameters 171
_refine_ls_number_reflns 2604
_refine_ls_number_restraints 0
_refine_ls_restrained_S_all 1.044
_refine_ls_R_factor_all 0.0368
_refine_ls_R_factor_gt 0.0359
_refine_ls_shift/su_max 0.001
_refine_ls_shift/su_mean 0.000
_refine_ls_structure_factor_coef Fsqd
_refine_ls_weighting_details 'w=1/[\s^2^(Fo^2^)+(0.0674P)^2^+0.1156P] where P=(Fo^2^+2Fc^2^)/3'
_refine_ls_weighting_scheme calc
_refine_ls_wR_factor_gt 0.0961
_refine_ls_wR_factor_ref 0.0974
_reflns_Friedel_coverage 0.000
_reflns_number_gt 2514
_reflns_number_total 2604
_reflns_threshold_expression 'I > 2\s(I)'
_cod_data_source_file d5dt00802f1.cif
_cod_data_source_block 17456_as44
_cod_depositor_comments 'Adding full bibliography for 7718597--7718600.cif.'
_cod_database_code 7718599
_shelx_shelxl_version_number 2018/3
_chemical_oxdiff_formula 'Pt1 C12 H10 O2 S4 I4 F8'
_shelx_space_group_comment
;
The symmetry employed for this shelxl refinement is uniquely defined
by the following loop, which should always be used as a source of
symmetry information in preference to the above space-group names.
They are only intended as comments.
;
_shelx_estimated_absorpt_t_max 0.087
_shelx_estimated_absorpt_t_min 0.057
_reflns_odcompleteness_completeness 98.52
_reflns_odcompleteness_iscentric 1
_reflns_odcompleteness_theta 70.93
_olex2_refinement_description
;
1.a Secondary CH2 refined with riding coordinates:
 C2(H2A,H2B)
1.b Idealised Me refined as rotating group:
 C3(H3A,H3B,H3C)
;
_olex2_submission_special_instructions 'No special instructions were received'
_oxdiff_exptl_absorpt_empirical_details
;
Empirical correction (ABSPACK) includes:
- Absorption correction using spherical harmonics
- Frame scaling
;
_oxdiff_exptl_absorpt_empirical_full_max 1.612
_oxdiff_exptl_absorpt_empirical_full_min 0.697

loop_
_space_group_symop_operation_xyz
'x, y, z'
'-x, -y, -z'

loop_
_atom_site_label
_atom_site_type_symbol
_atom_site_fract_x
_atom_site_fract_y
_atom_site_fract_z
_atom_site_U_iso_or_equiv
_atom_site_adp_type
_atom_site_occupancy
_atom_site_site_symmetry_order
_atom_site_calc_flag
_atom_site_refinement_flags_posn
_atom_site_refinement_flags_adp
_atom_site_refinement_flags_occupancy
_atom_site_disorder_assembly
_atom_site_disorder_group
Pt1 Pt 1.000000 1.000000 0.500000 0.01520(15) Uani 1 2 d S . P . .
I1S I 0.26774(7) 0.89452(4) 0.71308(3) 0.02035(16) Uani 1 1 d . . . . .
I2S I 0.28291(7) 0.80800(5) 1.14385(3) 0.02388(16) Uani 1 1 d . . . . .
S1 S 0.7675(2) 0.78392(17) 0.49921(10) 0.0181(3) Uani 1 1 d . . . . .
S2 S 1.2170(2) 0.85284(17) 0.39444(10) 0.0188(3) Uani 1 1 d . . . . .
F3S F 0.9260(7) 0.5882(5) 0.8845(3) 0.0256(8) Uani 1 1 d . . . . .
F1S F 0.1237(7) 0.8976(5) 0.9390(3) 0.0258(8) Uani 1 1 d . . . . .
F2S F 0.7354(6) 0.6323(5) 1.0635(3) 0.0285(9) Uani 1 1 d . . . . .
F4S F 0.7247(6) 0.6971(5) 0.7313(3) 0.0252(8) Uani 1 1 d . . . . .
O1 O 1.0021(8) 0.5955(5) 0.3824(3) 0.0225(9) Uani 1 1 d . . . . .
C5S C 0.7291(11) 0.6642(7) 0.8988(5) 0.0200(12) Uani 1 1 d . . . . .
C2S C 0.3207(11) 0.8204(8) 0.9252(4) 0.0192(12) Uani 1 1 d . . . . .
C1S C 0.4202(11) 0.7998(7) 0.8317(4) 0.0210(12) Uani 1 1 d . . . . .
C1 C 0.9898(11) 0.7236(7) 0.4208(4) 0.0174(11) Uani 1 1 d . . . . .
C6S C 0.6224(11) 0.7201(7) 0.8191(4) 0.0188(12) Uani 1 1 d . . . . .
C3 C 0.6651(12) 0.5582(8) 0.3154(5) 0.0270(14) Uani 1 1 d . . . . .
H3A H 0.772209 0.557075 0.244123 0.040 Uiso 1 1 calc R U . . .
H3B H 0.612084 0.681015 0.320699 0.040 Uiso 1 1 calc R U . . .
H3C H 0.514726 0.481857 0.323950 0.040 Uiso 1 1 calc R U . . .
C2 C 0.7979(11) 0.4956(8) 0.3944(4) 0.0208(12) Uani 1 1 d . . . . .
H2A H 0.691796 0.497265 0.465812 0.025 Uiso 1 1 calc R U . . .
H2B H 0.846942 0.371502 0.390720 0.025 Uiso 1 1 calc R U . . .
C3S C 0.4225(11) 0.7653(7) 1.0049(4) 0.0208(12) Uani 1 1 d . . . . .
C4S C 0.6278(11) 0.6892(8) 0.9898(5) 0.0209(12) Uani 1 1 d . . . . .

loop_
_atom_site_aniso_label
_atom_site_aniso_U_11
_atom_site_aniso_U_22
_atom_site_aniso_U_33
_atom_site_aniso_U_23
_atom_site_aniso_U_13
_atom_site_aniso_U_12
Pt1 0.0170(2) 0.0188(2) 0.0100(2) -0.00305(13) -0.00261(14) 0.00041(14)
I1S 0.0238(2) 0.0234(2) 0.0147(2) -0.00152(15) -0.00770(16) 0.00070(16)
I2S 0.0280(3) 0.0309(3) 0.0123(2) -0.00488(16) -0.00161(16) 0.00201(17)
S1 0.0197(7) 0.0209(7) 0.0141(6) -0.0044(5) -0.0025(5) -0.0004(5)
S2 0.0185(7) 0.0230(7) 0.0155(7) -0.0067(5) -0.0019(5) 0.0004(5)
F3S 0.0229(18) 0.0320(19) 0.0227(18) -0.0082(15) -0.0040(15) 0.0093(16)
F1S 0.0239(19) 0.039(2) 0.0182(17) -0.0103(15) -0.0090(15) 0.0113(16)
F2S 0.024(2) 0.044(2) 0.0184(19) -0.0033(17) -0.0086(16) 0.0077(17)
F4S 0.0235(18) 0.036(2) 0.0166(17) -0.0084(15) -0.0013(14) 0.0011(16)
O1 0.023(2) 0.024(2) 0.023(2) -0.0079(18) -0.0073(18) 0.0001(18)
C5S 0.021(3) 0.018(3) 0.023(3) -0.005(2) -0.007(2) 0.004(2)
C2S 0.022(3) 0.023(3) 0.012(3) -0.002(2) -0.004(2) -0.003(2)
C1S 0.026(3) 0.022(3) 0.014(3) 0.001(2) -0.007(2) -0.002(2)
C1 0.026(3) 0.017(3) 0.011(3) -0.002(2) -0.008(2) 0.002(2)
C6S 0.021(3) 0.026(3) 0.012(3) -0.009(2) -0.004(2) -0.001(2)
C3 0.030(3) 0.026(3) 0.027(3) -0.003(3) -0.013(3) 0.004(3)
C2 0.021(3) 0.025(3) 0.017(3) -0.003(2) -0.005(2) -0.001(2)
C3S 0.024(3) 0.021(3) 0.016(3) -0.001(2) -0.002(2) 0.003(2)
C4S 0.024(3) 0.023(3) 0.016(3) -0.002(2) -0.009(2) 0.002(2)

loop_
_atom_type_symbol
_atom_type_description
_atom_type_scat_dispersion_real
_atom_type_scat_dispersion_imag
_atom_type_scat_source
C C 0.0181 0.0091 'International Tables Vol C Tables 4.2.6.8 and 6.1.1.4'
H H 0.0000 0.0000 'International Tables Vol C Tables 4.2.6.8 and 6.1.1.4'
F F 0.0727 0.0534 'International Tables Vol C Tables 4.2.6.8 and 6.1.1.4'
I I -0.3257 6.8362 'International Tables Vol C Tables 4.2.6.8 and 6.1.1.4'
O O 0.0492 0.0322 'International Tables Vol C Tables 4.2.6.8 and 6.1.1.4'
Pt Pt -4.5932 6.9264 'International Tables Vol C Tables 4.2.6.8 and 6.1.1.4'
S S 0.3331 0.5567 'International Tables Vol C Tables 4.2.6.8 and 6.1.1.4'

loop_
_exptl_crystal_face_index_h
_exptl_crystal_face_index_k
_exptl_crystal_face_index_l
_exptl_crystal_face_perp_dist
-1 0 8 0.0615
0 5 2 0.0541
-1 -5 2 0.0562
2 0 -7 0.0597
-3 1 3 0.0820
1 2 9 0.0645
1 -5 -1 0.0513
-1 2 8 0.0670
-1 5 1 0.0595
3 0 -3 0.0468
4 0 2 0.0556
4 2 1 0.0569
-2 -1 5 0.0701
3 1 8 0.0744
-1 -4 -7 0.0364
-1 -5 -4 0.0420
1 5 1 0.0569
0 4 -4 0.0440
-3 2 -6 0.0534
4 -2 2 0.0602
0 -1 9 0.0591
-2 -4 -4 0.0476
0 -4 -7 0.0372
1 5 -1 0.0530
0 -4 5 0.0570
-1 -2 7 0.0584
0 5 0 0.0459
3 -1 8 0.0735

loop_
_geom_angle_atom_site_label_1
_geom_angle_atom_site_label_2
_geom_angle_atom_site_label_3
_geom_angle
_geom_angle_site_symmetry_1
_geom_angle_site_symmetry_3
_geom_angle_publ_flag
S1 Pt1 S1 180.0 . 2_776 ?
S2 Pt1 S1 104.71(5) 2_776 . ?
S2 Pt1 S1 75.29(5) 2_776 2_776 ?
S2 Pt1 S1 75.29(5) . . ?
S2 Pt1 S1 104.71(5) . 2_776 ?
S2 Pt1 S2 180.0 . 2_776 ?
C1 S1 Pt1 86.0(2) . . ?
C1 S2 Pt1 86.1(2) . . ?
C1 O1 C2 119.6(5) . . ?
F3S C5S C6S 119.3(6) . . ?
F3S C5S C4S 121.4(6) . . ?
C4S C5S C6S 119.2(6) . . ?
F1S C2S C1S 119.5(6) . . ?
F1S C2S C3S 118.8(5) . . ?
C3S C2S C1S 121.7(6) . . ?
C2S C1S I1S 120.3(5) . . ?
C6S C1S I1S 121.0(5) . . ?
C6S C1S C2S 118.6(6) . . ?
S1 C1 S2 112.6(3) . . ?
O1 C1 S1 127.8(5) . . ?
O1 C1 S2 119.6(5) . . ?
F4S C6S C5S 118.4(6) . . ?
F4S C6S C1S 121.1(6) . . ?
C1S C6S C5S 120.5(6) . . ?
H3A C3 H3B 109.5 . . ?
H3A C3 H3C 109.5 . . ?
H3B C3 H3C 109.5 . . ?
C2 C3 H3A 109.5 . . ?
C2 C3 H3B 109.5 . . ?
C2 C3 H3C 109.5 . . ?
O1 C2 C3 109.8(5) . . ?
O1 C2 H2A 109.7 . . ?
O1 C2 H2B 109.7 . . ?
C3 C2 H2A 109.7 . . ?
C3 C2 H2B 109.7 . . ?
H2A C2 H2B 108.2 . . ?
C2S C3S I2S 121.7(5) . . ?
C4S C3S I2S 119.7(5) . . ?
C4S C3S C2S 118.5(6) . . ?
F2S C4S C5S 116.9(6) . . ?
F2S C4S C3S 121.7(6) . . ?
C5S C4S C3S 121.4(6) . . ?

loop_
_geom_bond_atom_site_label_1
_geom_bond_atom_site_label_2
_geom_bond_distance
_geom_bond_site_symmetry_2
_geom_bond_publ_flag
Pt1 S1 2.3269(14) 2_776 ?
Pt1 S1 2.3269(14) . ?
Pt1 S2 2.3217(14) 2_776 ?
Pt1 S2 2.3217(14) . ?
I1S C1S 2.092(6) . ?
I2S C3S 2.090(6) . ?
S1 C1 1.705(6) . ?
S2 C1 1.707(6) . ?
F3S C5S 1.332(7) . ?
F1S C2S 1.337(8) . ?
F2S C4S 1.342(7) . ?
F4S C6S 1.330(7) . ?
O1 C1 1.297(7) . ?
O1 C2 1.467(8) . ?
C5S C6S 1.408(9) . ?
C5S C4S 1.375(9) . ?
C2S C1S 1.392(9) . ?
C2S C3S 1.387(9) . ?
C1S C6S 1.373(9) . ?
C3 H3A 1.0950 . ?
C3 H3B 1.0950 . ?
C3 H3C 1.0950 . ?
C3 C2 1.509(9) . ?
C2 H2A 1.0950 . ?
C2 H2B 1.0950 . ?
C3S C4S 1.376(9) . ?

loop_
_geom_torsion_atom_site_label_1
_geom_torsion_atom_site_label_2
_geom_torsion_atom_site_label_3
_geom_torsion_atom_site_label_4
_geom_torsion
_geom_torsion_site_symmetry_1
_geom_torsion_site_symmetry_2
_geom_torsion_site_symmetry_3
_geom_torsion_site_symmetry_4
_geom_torsion_publ_flag
Pt1 S1 C1 S2 -1.1(3) . . . . ?
Pt1 S1 C1 O1 178.2(5) . . . . ?
Pt1 S2 C1 S1 1.1(3) . . . . ?
Pt1 S2 C1 O1 -178.2(5) . . . . ?
I1S C1S C6S F4S -1.8(8) . . . . ?
I1S C1S C6S C5S 176.7(5) . . . . ?
I2S C3S C4S F2S 4.2(8) . . . . ?
I2S C3S C4S C5S -177.6(5) . . . . ?
F3S C5S C6S F4S -1.0(9) . . . . ?
F3S C5S C6S C1S -179.5(5) . . . . ?
F3S C5S C4S F2S -0.6(9) . . . . ?
F3S C5S C4S C3S -178.9(5) . . . . ?
F1S C2S C1S I1S 1.8(8) . . . . ?
F1S C2S C1S C6S -180.0(6) . . . . ?
F1S C2S C3S I2S -2.5(8) . . . . ?
F1S C2S C3S C4S -178.5(5) . . . . ?
C2S C1S C6S F4S 180.0(5) . . . . ?
C2S C1S C6S C5S -1.6(9) . . . . ?
C2S C3S C4S F2S -179.7(6) . . . . ?
C2S C3S C4S C5S -1.5(10) . . . . ?
C1S C2S C3S I2S 176.3(5) . . . . ?
C1S C2S C3S C4S 0.3(9) . . . . ?
C1 O1 C2 C3 86.5(7) . . . . ?
C6S C5S C4S F2S 179.4(5) . . . . ?
C6S C5S C4S C3S 1.1(10) . . . . ?
C2 O1 C1 S1 8.8(8) . . . . ?
C2 O1 C1 S2 -171.9(4) . . . . ?
C3S C2S C1S I1S -177.1(5) . . . . ?
C3S C2S C1S C6S 1.2(9) . . . . ?
C4S C5S C6S F4S 178.9(5) . . . . ?
C4S C5S C6S C1S 0.4(9) . . . . ?

loop_
_exptl_oxdiff_crystal_face_indexfrac_h
_exptl_oxdiff_crystal_face_indexfrac_k
_exptl_oxdiff_crystal_face_indexfrac_l
_exptl_oxdiff_crystal_face_x
_exptl_oxdiff_crystal_face_y
_exptl_oxdiff_crystal_face_z
-1.0005 -0.0017 8.0016 0.1926 -0.0411 -0.9604
-0.0070 5.0038 1.9993 0.5662 0.7129 0.0218
-0.9932 -5.0049 2.0013 -0.3680 -0.8078 -0.5368
2.0003 0.0021 -7.0010 -0.3978 0.2034 0.9186
-3.0013 0.9988 2.9994 0.7212 -0.2689 -0.4939
0.9966 2.0009 9.0021 0.0111 0.5445 -0.8348
1.0068 -5.0034 -0.9987 -0.7715 -0.5506 -0.0636
-1.0032 1.9999 8.0011 0.4202 0.2333 -0.8626
-1.0068 5.0034 0.9987 0.7715 0.5506 0.0636
2.9999 0.0020 -2.9997 -0.6073 0.4061 0.5428
3.9995 0.0018 2.0019 -0.8183 0.6223 0.0556
3.9968 2.0036 1.0012 -0.5892 0.8832 0.2648
-1.9988 -1.0026 5.0007 0.2868 -0.3675 -0.7448
2.9978 1.0013 8.0028 -0.5091 0.6915 -0.6331
-0.9940 -4.0028 -7.0011 -0.2415 -0.7919 0.5143
-0.9928 -5.0040 -4.0002 -0.3595 -0.8887 0.1313
0.9930 5.0044 0.9995 0.3638 0.8482 0.2027
-0.0052 4.0038 -4.0019 0.4609 0.4949 0.6410
-3.0021 2.0009 -6.0030 0.8477 -0.2530 0.5571
4.0022 -1.9998 2.0024 -1.0459 0.3479 -0.0422
0.0007 -1.0021 9.0024 -0.1265 -0.0159 -1.0510
-1.9941 -4.0037 -4.0008 -0.0419 -0.9003 0.1106
0.0060 -4.0022 -7.0008 -0.4454 -0.6431 0.5839
1.2637 4.8989 -1.0028 0.2994 0.8470 0.4393
-0.0298 -3.8298 5.2519 -0.4358 -0.4593 -0.7740
-1.1890 -2.1430 6.6177 -0.0099 -0.3817 -0.9242
0.1442 5.3906 -0.1445 0.5823 0.7595 0.2899
2.5127 -0.7515 7.5377 -0.6083 0.3724 -0.7009
